data_2220651
loop_
_publ_author_name
'Shah Bakhtiar, Nasir'
'Abdullah, Zanariah'
'Ng, Seik Weng'

_publ_section_title
;
 2-Phenoxypyrimidine
;
_journal_coeditor_code TK2342
_journal_issue 1
_journal_name_full 'Acta Crystallographica Section E'
_journal_page_first o114
_journal_paper_doi 10.1107/S1600536808041196
_journal_volume 65
_journal_year 2009
_chemical_formula_iupac 'C10 H8 N2 O'
_chemical_formula_moiety 'C10 H8 N2 O'
_chemical_formula_sum 'C10 H8 N2 O'
_chemical_formula_weight 172.18
_chemical_name_systematic
;
2-Phenoxypyrimidine
;
_space_group_IT_number 14
_symmetry_cell_setting monoclinic
_symmetry_space_group_name_Hall '-P 2ybc'
_symmetry_space_group_name_H-M 'P 1 21/c 1'
_atom_sites_solution_hydrogens geom
_atom_sites_solution_primary direct
_atom_sites_solution_secondary difmap
_audit_creation_method SHELXL-97
_cell_angle_alpha 90
_cell_angle_beta 106.637(2)
_cell_angle_gamma 90
_cell_formula_units_Z 8
_cell_length_a 10.8590(10)
_cell_length_b 20.181(2)
_cell_length_c 8.1339(8)
_cell_measurement_reflns_used 2782
_cell_measurement_temperature 100(2)
_cell_measurement_theta_max 28.2
_cell_measurement_theta_min 2.2
_cell_volume 1707.9(3)
_computing_cell_refinement 'SAINT (Bruker, 2007)'
_computing_data_collection 'APEX2  (Bruker, 2007)'
_computing_data_reduction 'SAINT (Bruker, 2007)'
_computing_molecular_graphics 'X-SEED (Barbour, 2001)'
_computing_publication_material 'publCIF (Westrip, 2009)'
_computing_structure_refinement 'SHELXL97 (Sheldrick, 2008)'
_computing_structure_solution 'SHELXS97 (Sheldrick, 2008)'
_diffrn_ambient_temperature 100(2)
_diffrn_measured_fraction_theta_full 0.994
_diffrn_measured_fraction_theta_max 0.994
_diffrn_measurement_device_type 'Bruker SMART APEX diffractometer'
_diffrn_measurement_method '\w scans'
_diffrn_radiation_monochromator graphite
_diffrn_radiation_source 'fine-focus sealed tube'
_diffrn_radiation_type MoK\a
_diffrn_radiation_wavelength 0.71073
_diffrn_reflns_av_R_equivalents 0.024
_diffrn_reflns_av_sigmaI/netI 0.031
_diffrn_reflns_limit_h_max 14
_diffrn_reflns_limit_h_min -11
_diffrn_reflns_limit_k_max 26
_diffrn_reflns_limit_k_min -26
_diffrn_reflns_limit_l_max 10
_diffrn_reflns_limit_l_min -10
_diffrn_reflns_number 9752
_diffrn_reflns_theta_full 27.5
_diffrn_reflns_theta_max 27.5
_diffrn_reflns_theta_min 2.0
_diffrn_standards_decay_% 0
_diffrn_standards_interval_count 0
_diffrn_standards_interval_time 0
_diffrn_standards_number 0
_exptl_absorpt_coefficient_mu 0.090
_exptl_absorpt_correction_type none
_exptl_crystal_colour Colorless
_exptl_crystal_density_diffrn 1.339
_exptl_crystal_density_method 'not measured'
_exptl_crystal_description Block
_exptl_crystal_F_000 720
_exptl_crystal_size_max 0.25
_exptl_crystal_size_mid 0.20
_exptl_crystal_size_min 0.15
_refine_diff_density_max 0.18
_refine_diff_density_min -0.22
_refine_ls_extinction_method none
_refine_ls_goodness_of_fit_ref 1.03
_refine_ls_hydrogen_treatment constr
_refine_ls_matrix_type full
_refine_ls_number_parameters 235
_refine_ls_number_reflns 3901
_refine_ls_number_restraints 0
_refine_ls_restrained_S_all 1.03
_refine_ls_R_factor_all 0.052
_refine_ls_R_factor_gt 0.037
_refine_ls_shift/su_max 0.001
_refine_ls_shift/su_mean 0.001
_refine_ls_structure_factor_coef Fsqd
_refine_ls_weighting_details 'calc w=1/[\s^2^(Fo^2^)+(0.0497P)^2^+0.2571P] where P=(Fo^2^+2Fc^2^)/3'
_refine_ls_weighting_scheme calc
_refine_ls_wR_factor_gt 0.092
_refine_ls_wR_factor_ref 0.102
_reflns_number_gt 3026
_reflns_number_total 3901
_reflns_threshold_expression I>2\s(I)
_cod_data_source_file tk2342.cif
_cod_data_source_block I
_cod_depositor_comments
;
The following automatic conversions were performed:
'_symmetry_cell_setting' value 'Monoclinic' changed to 'monoclinic'
according to '/home/saulius/struct/CIF-dictionaries/cif_core.dic'
dictionary named 'cif_core.dic' version 2.4.1 from
2010-06-29.

'_exptl_absorpt_correction_type' value 'None' changed to
'none' according to '/home/saulius/struct/CIF-dictionaries/cif_core.dic'
dictionary named 'cif_core.dic' version 2.4.1 from 2010-06-29.

Automatic conversion script
Id: cif_fix_enum 1527 2010-12-29 10:47:43Z saulius 

The following automatic conversions were performed:

'_symmetry_cell_setting' value 'Monoclinic' changed to 'monoclinic'
according to /home/saulius/struct/CIF-dictionaries/cif_core.dic
dictionary named 'cif_core.dic' version 2.4.1 from
2010-06-29.

'_exptl_absorpt_correction_type' value 'None' changed to
'none' according to
/home/saulius/struct/CIF-dictionaries/cif_core.dic dictionary named
'cif_core.dic' version 2.4.1 from 2010-06-29.

Automatic conversion script
Id: cif_fix_values 1715 2011-07-08 13:25:40Z adriana 
;
_cod_original_cell_volume 1707.8(3)
_cod_original_sg_symbol_H-M 'P 21/c'
_cod_database_code 2220651
_cod_database_fobs_code 2220651

loop_
_symmetry_equiv_pos_as_xyz
'x, y, z'
'-x, y+1/2, -z+1/2'
'-x, -y, -z'
'x, -y-1/2, z-1/2'

loop_
_atom_site_type_symbol
_atom_site_label
_atom_site_fract_x
_atom_site_fract_y
_atom_site_fract_z
_atom_site_U_iso_or_equiv
_atom_site_adp_type
_atom_site_calc_flag
_atom_site_refinement_flags
_atom_site_occupancy
_atom_site_disorder_assembly
_atom_site_disorder_group
O O1 0.69295(8) 0.58216(5) 0.51546(11) 0.0274(2) Uani d . 1 . .
O O2 0.97744(9) 0.67233(5) 0.77250(11) 0.0281(2) Uani d . 1 . .
N N1 0.59037(10) 0.60351(5) 0.72195(13) 0.0245(2) Uani d . 1 . .
N N2 0.77301(10) 0.53229(5) 0.76936(14) 0.0253(2) Uani d . 1 . .
N N3 1.05326(11) 0.62385(5) 1.03911(13) 0.0264(3) Uani d . 1 . .
N N4 0.87443(10) 0.69812(5) 0.96601(13) 0.0247(2) Uani d . 1 . .
C C1 0.59965(12) 0.62116(6) 0.40077(16) 0.0213(3) Uani d . 1 . .
C C2 0.48239(12) 0.59386(6) 0.31580(17) 0.0256(3) Uani d . 1 . .
H H2 0.4617 0.5500 0.3408 0.031 Uiso calc R 1 . .
C C3 0.39513(13) 0.63124(7) 0.19343(18) 0.0297(3) Uani d . 1 . .
H H3 0.3136 0.6133 0.1346 0.036 Uiso calc R 1 . .
C C4 0.42700(14) 0.69480(7) 0.15706(17) 0.0311(3) Uani d . 1 . .
H H4 0.3671 0.7204 0.0729 0.037 Uiso calc R 1 . .
C C5 0.54526(14) 0.72141(6) 0.24218(18) 0.0314(3) Uani d . 1 . .
H H15A 0.5666 0.7650 0.2161 0.038 Uiso calc R 1 . .
C C6 0.63298(13) 0.68443(6) 0.36592(17) 0.0263(3) Uani d . 1 . .
H H6B 0.7144 0.7024 0.4254 0.032 Uiso calc R 1 . .
C C7 0.68331(12) 0.57302(6) 0.67684(16) 0.0208(3) Uani d . 1 . .
C C8 0.58755(14) 0.59106(7) 0.88258(17) 0.0303(3) Uani d . 1 . .
H H8 0.5227 0.6115 0.9225 0.036 Uiso calc R 1 . .
C C9 0.67458(14) 0.54993(7) 0.99239(17) 0.0295(3) Uani d . 1 . .
H H9 0.6711 0.5416 1.1059 0.035 Uiso calc R 1 . .
C C10 0.76711(13) 0.52151(6) 0.92888(17) 0.0267(3) Uani d . 1 . .
H H10 0.8291 0.4931 1.0015 0.032 Uiso calc R 1 . .
C C11 1.07433(12) 0.63814(6) 0.72453(15) 0.0235(3) Uani d . 1 . .
C C12 1.05906(12) 0.57148(6) 0.68472(15) 0.0235(3) Uani d . 1 . .
H H12 0.9859 0.5480 0.6954 0.028 Uiso calc R 1 . .
C C13 1.15275(12) 0.53963(6) 0.62894(15) 0.0239(3) Uani d . 1 . .
H H13 1.1439 0.4939 0.6007 0.029 Uiso calc R 1 . .
C C14 1.25931(13) 0.57413(7) 0.61407(16) 0.0258(3) Uani d . 1 . .
H H14 1.3239 0.5518 0.5773 0.031 Uiso calc R 1 . .
C C15 1.27177(13) 0.64082(7) 0.65256(18) 0.0298(3) Uani d . 1 . .
H H15 1.3445 0.6644 0.6409 0.036 Uiso calc R 1 . .
C C16 1.17853(13) 0.67363(6) 0.70825(17) 0.0284(3) Uani d . 1 . .
H H16 1.1865 0.7196 0.7345 0.034 Uiso calc R 1 . .
C C17 0.96950(12) 0.66360(6) 0.93451(15) 0.0214(3) Uani d . 1 . .
C C18 1.03893(14) 0.61819(7) 1.19692(17) 0.0302(3) Uani d . 1 . .
H H18 1.0957 0.5900 1.2774 0.036 Uiso calc R 1 . .
C C19 0.94557(14) 0.65152(7) 1.24657(16) 0.0293(3) Uani d . 1 . .
H H19 0.9368 0.6472 1.3590 0.035 Uiso calc R 1 . .
C C20 0.86503(13) 0.69161(6) 1.12499(17) 0.0271(3) Uani d . 1 . .
H H20 0.7999 0.7157 1.1560 0.033 Uiso calc R 1 . .

loop_
_atom_site_aniso_label
_atom_site_aniso_U_11
_atom_site_aniso_U_22
_atom_site_aniso_U_33
_atom_site_aniso_U_12
_atom_site_aniso_U_13
_atom_site_aniso_U_23
O1 0.0224(5) 0.0355(5) 0.0264(5) 0.0089(4) 0.0102(4) 0.0033(4)
O2 0.0304(5) 0.0329(5) 0.0221(5) 0.0140(4) 0.0092(4) 0.0064(4)
N1 0.0230(6) 0.0253(5) 0.0255(6) 0.0043(4) 0.0075(5) -0.0019(4)
N2 0.0205(6) 0.0237(5) 0.0302(6) 0.0025(4) 0.0050(5) -0.0001(4)
N3 0.0246(6) 0.0298(6) 0.0219(5) 0.0066(5) 0.0018(4) 0.0021(4)
N4 0.0242(6) 0.0241(5) 0.0261(6) 0.0051(4) 0.0079(5) 0.0030(4)
C1 0.0202(6) 0.0238(6) 0.0221(6) 0.0030(5) 0.0097(5) -0.0010(5)
C2 0.0237(7) 0.0206(6) 0.0340(7) -0.0018(5) 0.0107(6) 0.0004(5)
C3 0.0232(7) 0.0314(7) 0.0326(7) 0.0008(5) 0.0052(6) -0.0040(6)
C4 0.0389(8) 0.0280(7) 0.0260(7) 0.0102(6) 0.0084(6) 0.0020(5)
C5 0.0441(9) 0.0198(6) 0.0346(7) -0.0002(6) 0.0181(7) 0.0007(5)
C6 0.0262(7) 0.0263(6) 0.0291(7) -0.0069(5) 0.0121(6) -0.0077(5)
C7 0.0192(6) 0.0181(5) 0.0248(6) -0.0026(5) 0.0059(5) -0.0031(5)
C8 0.0297(7) 0.0349(7) 0.0285(7) 0.0062(6) 0.0118(6) -0.0031(6)
C9 0.0321(8) 0.0323(7) 0.0231(6) 0.0014(6) 0.0059(6) 0.0008(5)
C10 0.0239(7) 0.0236(6) 0.0288(7) 0.0007(5) 0.0015(5) 0.0012(5)
C11 0.0232(7) 0.0282(6) 0.0175(6) 0.0075(5) 0.0034(5) 0.0034(5)
C12 0.0213(6) 0.0276(6) 0.0209(6) 0.0000(5) 0.0052(5) 0.0034(5)
C13 0.0246(7) 0.0248(6) 0.0205(6) 0.0010(5) 0.0037(5) -0.0004(5)
C14 0.0218(7) 0.0313(7) 0.0240(6) 0.0039(5) 0.0064(5) 0.0011(5)
C15 0.0226(7) 0.0320(7) 0.0345(7) -0.0030(6) 0.0077(6) 0.0028(6)
C16 0.0298(7) 0.0234(6) 0.0292(7) 0.0006(5) 0.0039(6) 0.0005(5)
C17 0.0218(6) 0.0202(6) 0.0204(6) 0.0007(5) 0.0031(5) 0.0000(5)
C18 0.0308(8) 0.0343(7) 0.0210(6) 0.0057(6) 0.0001(6) 0.0038(5)
C19 0.0357(8) 0.0316(7) 0.0200(6) 0.0016(6) 0.0069(6) 0.0015(5)
C20 0.0275(7) 0.0268(6) 0.0291(7) 0.0024(5) 0.0113(6) 0.0007(5)

loop_
_atom_type_symbol
_atom_type_description
_atom_type_scat_dispersion_real
_atom_type_scat_dispersion_imag
_atom_type_scat_source
C C 0.0033 0.0016 'International Tables Vol C Tables 4.2.6.8 and 6.1.1.4'
H H 0.0000 0.0000 'International Tables Vol C Tables 4.2.6.8 and 6.1.1.4'
N N 0.0061 0.0033 'International Tables Vol C Tables 4.2.6.8 and 6.1.1.4'
O O 0.0106 0.0060 'International Tables Vol C Tables 4.2.6.8 and 6.1.1.4'

loop_
_geom_angle_atom_site_label_1
_geom_angle_atom_site_label_2
_geom_angle_atom_site_label_3
_geom_angle_site_symmetry_1
_geom_angle_site_symmetry_3
_geom_angle
_geom_angle_publ_flag
C7 O1 C1 . . 118.48(9) ?
C17 O2 C11 . . 117.86(9) ?
C7 N1 C8 . . 114.61(11) ?
C7 N2 C10 . . 114.78(11) ?
C17 N3 C18 . . 114.85(11) ?
C17 N4 C20 . . 114.51(11) ?
C2 C1 C6 . . 121.77(12) ?
C2 C1 O1 . . 119.74(11) ?
C6 C1 O1 . . 118.26(11) ?
C1 C2 C3 . . 119.11(12) ?
C1 C2 H2 . . 120.4 ?
C3 C2 H2 . . 120.4 ?
C4 C3 C2 . . 119.85(13) ?
C4 C3 H3 . . 120.1 ?
C2 C3 H3 . . 120.1 ?
C5 C4 C3 . . 120.48(13) ?
C5 C4 H4 . . 119.8 ?
C3 C4 H4 . . 119.8 ?
C4 C5 C6 . . 120.05(12) ?
C4 C5 H15A . . 120.0 ?
C6 C5 H15A . . 120.0 ?
C1 C6 C5 . . 118.74(12) ?
C1 C6 H6B . . 120.6 ?
C5 C6 H6B . . 120.6 ?
N1 C7 N2 . . 128.65(11) ?
N1 C7 O1 . . 118.78(11) ?
N2 C7 O1 . . 112.56(10) ?
N1 C8 C9 . . 122.86(12) ?
N1 C8 H8 . . 118.6 ?
C9 C8 H8 . . 118.6 ?
C8 C9 C10 . . 116.48(12) ?
C8 C9 H9 . . 121.8 ?
C10 C9 H9 . . 121.8 ?
N2 C10 C9 . . 122.61(12) ?
N2 C10 H10 . . 118.7 ?
C9 C10 H10 . . 118.7 ?
C16 C11 C12 . . 122.03(12) ?
C16 C11 O2 . . 118.22(11) ?
C12 C11 O2 . . 119.62(12) ?
C11 C12 C13 . . 118.57(12) ?
C11 C12 H12 . . 120.7 ?
C13 C12 H12 . . 120.7 ?
C12 C13 C14 . . 120.38(12) ?
C12 C13 H13 . . 119.8 ?
C14 C13 H13 . . 119.8 ?
C15 C14 C13 . . 120.04(12) ?
C15 C14 H14 . . 120.0 ?
C13 C14 H14 . . 120.0 ?
C14 C15 C16 . . 120.37(12) ?
C14 C15 H15 . . 119.8 ?
C16 C15 H15 . . 119.8 ?
C11 C16 C15 . . 118.61(12) ?
C11 C16 H16 . . 120.7 ?
C15 C16 H16 . . 120.7 ?
N3 C17 N4 . . 128.48(11) ?
N3 C17 O2 . . 118.70(11) ?
N4 C17 O2 . . 112.82(10) ?
N3 C18 C19 . . 122.58(12) ?
N3 C18 H18 . . 118.7 ?
C19 C18 H18 . . 118.7 ?
C18 C19 C20 . . 116.58(12) ?
C18 C19 H19 . . 121.7 ?
C20 C19 H19 . . 121.7 ?
N4 C20 C19 . . 123.00(12) ?
N4 C20 H20 . . 118.5 ?
C19 C20 H20 . . 118.5 ?

loop_
_geom_bond_atom_site_label_1
_geom_bond_atom_site_label_2
_geom_bond_site_symmetry_2
_geom_bond_distance
_geom_bond_publ_flag
O1 C7 . 1.3590(15) ?
O1 C1 . 1.4053(15) ?
O2 C17 . 1.3565(14) ?
O2 C11 . 1.4037(15) ?
N1 C7 . 1.3205(16) ?
N1 C8 . 1.3394(17) ?
N2 C7 . 1.3307(16) ?
N2 C10 . 1.3352(17) ?
N3 C17 . 1.3235(16) ?
N3 C18 . 1.3414(17) ?
N4 C17 . 1.3297(16) ?
N4 C20 . 1.3324(16) ?
C1 C2 . 1.3780(18) ?
C1 C6 . 1.3785(17) ?
C2 C3 . 1.3848(19) ?
C2 H2 . 0.9500 ?
C3 C4 . 1.3824(19) ?
C3 H3 . 0.9500 ?
C4 C5 . 1.381(2) ?
C4 H4 . 0.9500 ?
C5 C6 . 1.389(2) ?
C5 H15A . 0.9500 ?
C6 H6B . 0.9500 ?
C8 C9 . 1.3771(19) ?
C8 H8 . 0.9500 ?
C9 C10 . 1.3793(19) ?
C9 H9 . 0.9500 ?
C10 H10 . 0.9500 ?
C11 C16 . 1.3772(19) ?
C11 C12 . 1.3824(18) ?
C12 C13 . 1.3850(17) ?
C12 H12 . 0.9500 ?
C13 C14 . 1.3851(18) ?
C13 H13 . 0.9500 ?
C14 C15 . 1.3797(18) ?
C14 H14 . 0.9500 ?
C15 C16 . 1.3897(19) ?
C15 H15 . 0.9500 ?
C16 H16 . 0.9500 ?
C18 C19 . 1.3703(19) ?
C18 H18 . 0.9500 ?
C19 C20 . 1.3792(18) ?
C19 H19 . 0.9500 ?
C20 H20 . 0.9500 ?

loop_
_geom_torsion_atom_site_label_1
_geom_torsion_atom_site_label_2
_geom_torsion_atom_site_label_3
_geom_torsion_atom_site_label_4
_geom_torsion_site_symmetry_1
_geom_torsion_site_symmetry_2
_geom_torsion_site_symmetry_3
_geom_torsion_site_symmetry_4
_geom_torsion
_geom_torsion_publ_flag
C7 O1 C1 C2 . . . . -80.80(14) ?
C7 O1 C1 C6 . . . . 104.66(13) ?
C6 C1 C2 C3 . . . . -0.72(19) ?
O1 C1 C2 C3 . . . . -175.06(11) ?
C1 C2 C3 C4 . . . . 0.64(19) ?
C2 C3 C4 C5 . . . . -0.1(2) ?
C3 C4 C5 C6 . . . . -0.3(2) ?
C2 C1 C6 C5 . . . . 0.28(18) ?
O1 C1 C6 C5 . . . . 174.70(11) ?
C4 C5 C6 C1 . . . . 0.24(19) ?
C8 N1 C7 N2 . . . . -0.11(19) ?
C8 N1 C7 O1 . . . . 179.36(11) ?
C10 N2 C7 N1 . . . . -0.22(19) ?
C10 N2 C7 O1 . . . . -179.71(10) ?
C1 O1 C7 N1 . . . . -3.06(16) ?
C1 O1 C7 N2 . . . . 176.49(10) ?
C7 N1 C8 C9 . . . . 0.14(19) ?
N1 C8 C9 C10 . . . . 0.1(2) ?
C7 N2 C10 C9 . . . . 0.52(18) ?
C8 C9 C10 N2 . . . . -0.5(2) ?
C17 O2 C11 C16 . . . . -106.60(13) ?
C17 O2 C11 C12 . . . . 77.48(15) ?
C16 C11 C12 C13 . . . . 0.84(19) ?
O2 C11 C12 C13 . . . . 176.60(10) ?
C11 C12 C13 C14 . . . . 0.14(18) ?
C12 C13 C14 C15 . . . . -0.92(19) ?
C13 C14 C15 C16 . . . . 0.7(2) ?
C12 C11 C16 C15 . . . . -1.03(19) ?
O2 C11 C16 C15 . . . . -176.84(11) ?
C14 C15 C16 C11 . . . . 0.23(19) ?
C18 N3 C17 N4 . . . . 0.05(19) ?
C18 N3 C17 O2 . . . . 179.77(11) ?
C20 N4 C17 N3 . . . . 0.79(19) ?
C20 N4 C17 O2 . . . . -178.94(11) ?
C11 O2 C17 N3 . . . . 0.36(17) ?
C11 O2 C17 N4 . . . . -179.88(10) ?
C17 N3 C18 C19 . . . . -0.63(19) ?
N3 C18 C19 C20 . . . . 0.3(2) ?
C17 N4 C20 C19 . . . . -1.10(19) ?
C18 C19 C20 N4 . . . . 0.6(2) ?
